data_4075859
loop_
_publ_author_name
'Saur, Isabelle'
'Garcia Alonso, Sonia'
'Gornitzka, Heinz'
'Lemierre, Virginie'
'Chrostowska, Anna'
'Barrau, Jacques'

_publ_section_title
;
 In Search of Cationic Germanium(II)&#x2212;Transition Metal Complexes
 L2Ge+W(CO)5and L2Ge+W(CO)4Ge+L2
;
_journal_issue 12
_journal_name_full Organometallics
_journal_page_first 2988
_journal_paper_doi 10.1021/om050214v
_journal_volume 24
_journal_year 2005
_chemical_formula_sum 'C30 H25 F3 Ge N2 O8 S W'
_chemical_formula_weight 887.02
_chemical_name_systematic
; 
 ? 
;
_space_group_IT_number 62
_symmetry_cell_setting orthorhombic
_symmetry_space_group_name_Hall '-P 2ac 2n'
_symmetry_space_group_name_H-M 'P n m a'
_atom_sites_solution_hydrogens geom
_atom_sites_solution_primary direct
_atom_sites_solution_secondary difmap
_audit_creation_method SHELXL-97
_cell_angle_alpha 90.00
_cell_angle_beta 90.00
_cell_angle_gamma 90.00
_cell_formula_units_Z 4
_cell_length_a 16.9698(18)
_cell_length_b 19.859(2)
_cell_length_c 9.5866(10)
_cell_measurement_reflns_used 5519
_cell_measurement_temperature 193(2)
_cell_measurement_theta_max 26.399
_cell_measurement_theta_min 2.440
_cell_volume 3230.7(6)
_computing_cell_refinement 'Bruker SMART'
_computing_data_collection 'Bruker SMART'
_computing_data_reduction 'Bruker SHELXTL'
_computing_molecular_graphics 'Bruker SHELXTL'
_computing_publication_material 'Bruker SHELXTL'
_computing_structure_refinement 'SHELXL-97 (Sheldrick, 1997)'
_computing_structure_solution 'SHELXS-97 (Sheldrick, 1990)'
_diffrn_ambient_temperature 193(2)
_diffrn_measured_fraction_theta_full 0.998
_diffrn_measured_fraction_theta_max 0.998
_diffrn_measurement_device_type 'Bruker CCD detector'
_diffrn_measurement_method 'phi and omega scans'
_diffrn_radiation_monochromator graphite
_diffrn_radiation_source 'fine-focus sealed tube'
_diffrn_radiation_type MoK\a
_diffrn_radiation_wavelength 0.71073
_diffrn_reflns_av_R_equivalents 0.0300
_diffrn_reflns_av_sigmaI/netI 0.0222
_diffrn_reflns_limit_h_max 21
_diffrn_reflns_limit_h_min -8
_diffrn_reflns_limit_k_max 22
_diffrn_reflns_limit_k_min -24
_diffrn_reflns_limit_l_max 11
_diffrn_reflns_limit_l_min -11
_diffrn_reflns_number 17367
_diffrn_reflns_theta_full 26.40
_diffrn_reflns_theta_max 26.40
_diffrn_reflns_theta_min 2.05
_exptl_absorpt_coefficient_mu 4.621
_exptl_absorpt_correction_T_max 1.000000
_exptl_absorpt_correction_T_min 0.671507
_exptl_absorpt_correction_type semi-empirical
_exptl_absorpt_process_details 'SADABS (Bruker-AXS)'
_exptl_crystal_colour colorless
_exptl_crystal_density_diffrn 1.824
_exptl_crystal_density_method 'not measured'
_exptl_crystal_description block
_exptl_crystal_F_000 1728
_exptl_crystal_size_max 0.2
_exptl_crystal_size_mid 0.2
_exptl_crystal_size_min 0.3
_refine_diff_density_max 0.713
_refine_diff_density_min -0.746
_refine_diff_density_rms 0.085
_refine_ls_extinction_method none
_refine_ls_goodness_of_fit_ref 1.070
_refine_ls_hydrogen_treatment mixed
_refine_ls_matrix_type full
_refine_ls_number_parameters 356
_refine_ls_number_reflns 3405
_refine_ls_number_restraints 366
_refine_ls_restrained_S_all 1.115
_refine_ls_R_factor_all 0.0282
_refine_ls_R_factor_gt 0.0216
_refine_ls_shift/su_max 0.001
_refine_ls_shift/su_mean 0.000
_refine_ls_structure_factor_coef Fsqd
_refine_ls_weighting_details 'calc w=1/[\s^2^(Fo^2^)+(0.0269P)^2^+2.7675P] where P=(Fo^2^+2Fc^2^)/3'
_refine_ls_weighting_scheme calc
_refine_ls_wR_factor_gt 0.0507
_refine_ls_wR_factor_ref 0.0539
_reflns_number_gt 3001
_reflns_number_total 3405
_reflns_threshold_expression >2sigma(I)
_cod_data_source_file om050214vsi20050321_034431.cif
_cod_data_source_block 2
_cod_depositor_comments
;
The following automatic conversions were performed:

'_symmetry_cell_setting' value 'Orthorhombic' changed to
'orthorhombic' according to
/home/saulius/struct/CIF-dictionaries/cif_core.dic dictionary named
'cif_core.dic' version 2.4.1 from 2010-06-29.

Automatic conversion script
Id: cif_fix_values 1715 2011-07-08 13:25:40Z adriana 
;
_cod_original_sg_symbol_H-M Pnma
_cod_database_code 4075859

loop_
_symmetry_equiv_pos_as_xyz
'x, y, z'
'-x+1/2, -y, z+1/2'
'-x, y+1/2, -z'
'x+1/2, -y+1/2, -z+1/2'
'-x, -y, -z'
'x-1/2, y, -z-1/2'
'x, -y-1/2, z'
'-x-1/2, y-1/2, z-1/2'

loop_
_atom_site_label
_atom_site_type_symbol
_atom_site_fract_x
_atom_site_fract_y
_atom_site_fract_z
_atom_site_U_iso_or_equiv
_atom_site_adp_type
_atom_site_occupancy
_atom_site_symmetry_multiplicity
_atom_site_calc_flag
_atom_site_refinement_flags
_atom_site_disorder_assembly
_atom_site_disorder_group
Ge1 Ge 0.32782(3) 0.7500 0.49214(5) 0.02637(10) Uani 1 2 d S . .
N1 N 0.40295(15) 0.67983(12) 0.5020(3) 0.0303(5) Uani 1 1 d . . .
C1 C 0.47921(19) 0.68719(17) 0.4674(3) 0.0355(7) Uani 1 1 d . . .
C2 C 0.5127(3) 0.7500 0.4417(5) 0.0408(11) Uani 1 2 d S . .
H2 H 0.5640 0.7500 0.4023 0.049 Uiso 1 2 calc SR . .
C3 C 0.5312(2) 0.62625(19) 0.4552(4) 0.0509(10) Uani 1 1 d . . .
H3A H 0.5402 0.6072 0.5481 0.076 Uiso 1 1 calc R . .
H3B H 0.5817 0.6392 0.4137 0.076 Uiso 1 1 calc R . .
H3C H 0.5055 0.5926 0.3959 0.076 Uiso 1 1 calc R . .
C4 C 0.37343(18) 0.61436(14) 0.5422(3) 0.0296(6) Uani 1 1 d . . .
C5 C 0.3240(2) 0.57963(17) 0.4535(4) 0.0396(8) Uani 1 1 d . . .
H5 H 0.3102 0.5982 0.3655 0.048 Uiso 1 1 calc R . .
C6 C 0.2946(2) 0.51725(17) 0.4935(4) 0.0473(9) Uani 1 1 d . . .
H6 H 0.2603 0.4933 0.4331 0.057 Uiso 1 1 calc R A .
C7 C 0.3152(2) 0.49002(17) 0.6209(4) 0.0434(8) Uani 1 1 d . . .
H7 H 0.2956 0.4471 0.6475 0.052 Uiso 1 1 calc R . .
C8 C 0.3641(2) 0.52516(17) 0.7092(4) 0.0408(8) Uani 1 1 d . . .
H8 H 0.3784 0.5063 0.7967 0.049 Uiso 1 1 calc R A .
C9 C 0.39264(18) 0.58778(15) 0.6714(3) 0.0349(7) Uani 1 1 d . . .
H9 H 0.4252 0.6124 0.7337 0.042 Uiso 1 1 calc R . .
W1 W 0.187363(10) 0.7500 0.585864(18) 0.02763(7) Uani 1 2 d S . .
C10 C 0.2118(2) 0.67708(16) 0.7301(4) 0.0363(7) Uani 1 1 d . . .
O1 O 0.22109(18) 0.63659(13) 0.8120(3) 0.0582(7) Uani 1 1 d . . .
C11 C 0.1595(2) 0.6796(2) 0.4395(4) 0.0439(8) Uani 1 1 d . . .
O2 O 0.14313(19) 0.64119(16) 0.3567(3) 0.0695(9) Uani 1 1 d . . .
C12 C 0.0772(3) 0.7500 0.6583(5) 0.0380(10) Uani 1 2 d S . .
O3 O 0.0145(2) 0.7500 0.7017(4) 0.0682(13) Uani 1 2 d S . .
S1 S 0.29251(11) 0.73281(9) 0.15684(19) 0.0360(6) Uani 0.40 1 d PDU A -1
O4 O 0.3281(6) 0.7644(5) 0.2810(7) 0.032(2) Uani 0.40 1 d PDU A -1
O5 O 0.2901(6) 0.6614(3) 0.1644(7) 0.067(2) Uani 0.40 1 d PDU A -1
O6 O 0.2239(4) 0.7676(7) 0.1116(8) 0.076(5) Uani 0.40 1 d PDU A -1
C13 C 0.3688(4) 0.7504(7) 0.0273(6) 0.0374(13) Uani 0.80 2 d SPDU A -1
F1 F 0.4369(3) 0.7720(3) 0.0708(6) 0.057(2) Uani 0.40 1 d PDU A -1
F2 F 0.3755(5) 0.6859(3) 0.0029(8) 0.0723(18) Uani 0.40 1 d PDU A -1
F3 F 0.3527(6) 0.7802(7) -0.0911(7) 0.070(3) Uani 0.40 1 d PDU A -1
S1' S 0.3734(6) 0.7393(8) 0.1744(9) 0.061(4) Uani 0.10 1 d PDU A -2
O4' O 0.335(2) 0.756(3) 0.304(2) 0.045(8) Uani 0.10 1 d PDU A -2
O5' O 0.4421(13) 0.7797(18) 0.147(4) 0.101(12) Uani 0.10 1 d PDU A -2
O6' O 0.378(3) 0.6695(11) 0.141(4) 0.131(12) Uani 0.10 1 d PDU A -2
C13' C 0.3071(13) 0.7748(13) 0.043(2) 0.062(7) Uani 0.10 1 d PDU A -2
F1' F 0.2367(13) 0.750(3) 0.058(3) 0.097(10) Uani 0.20 2 d SPDU A -2
F2' F 0.335(2) 0.762(3) -0.081(2) 0.079(13) Uani 0.10 1 d PDU A -2
F3' F 0.304(3) 0.8401(13) 0.062(4) 0.130(15) Uani 0.10 1 d PDU A -2
C14 C -0.0292(4) 0.4858(4) 0.4447(8) 0.0458(17) Uani 0.50 1 d PDU B -1
C15 C 0.0078(17) 0.4342(7) 0.515(3) 0.044(3) Uani 0.50 1 d PDU B -1
H15 H -0.0053 0.3889 0.4937 0.053 Uiso 0.50 1 calc PR B -1
C16 C 0.0645(5) 0.4479(5) 0.6174(9) 0.062(2) Uani 0.50 1 d PDU B -1
H16 H 0.0922 0.4120 0.6608 0.075 Uiso 0.50 1 calc PR B -1
C17 C 0.0798(16) 0.5124(7) 0.654(3) 0.076(4) Uani 0.50 1 d PDU B -1
H17 H 0.1169 0.5213 0.7264 0.091 Uiso 0.50 1 calc PR B -1
C18 C 0.0434(6) 0.5637(5) 0.5909(11) 0.070(3) Uani 0.50 1 d PDU B -1
H18 H 0.0562 0.6088 0.6154 0.084 Uiso 0.50 1 calc PR B -1
C19 C -0.014(2) 0.5511(7) 0.488(4) 0.061(4) Uani 0.50 1 d PDU B -1
H19 H -0.0424 0.5875 0.4473 0.073 Uiso 0.50 1 calc PR B -1
C20 C -0.0885(15) 0.4709(8) 0.333(2) 0.072(4) Uani 0.50 1 d PDU B -1
H20A H -0.0631 0.4742 0.2410 0.108 Uiso 0.50 1 calc PR B -1
H20B H -0.1318 0.5034 0.3381 0.108 Uiso 0.50 1 calc PR B -1
H20C H -0.1093 0.4253 0.3455 0.108 Uiso 0.50 1 calc PR B -1

loop_
_atom_site_aniso_label
_atom_site_aniso_U_11
_atom_site_aniso_U_22
_atom_site_aniso_U_33
_atom_site_aniso_U_23
_atom_site_aniso_U_13
_atom_site_aniso_U_12
Ge1 0.0266(2) 0.0215(2) 0.0311(2) 0.000 0.00608(18) 0.000
N1 0.0312(13) 0.0239(12) 0.0358(14) 0.0005(10) 0.0055(11) 0.0032(10)
C1 0.0341(17) 0.0365(18) 0.0360(17) -0.0013(14) 0.0081(14) 0.0076(14)
C2 0.031(2) 0.042(3) 0.049(3) 0.000 0.016(2) 0.000
C3 0.041(2) 0.043(2) 0.069(2) 0.0033(18) 0.0163(19) 0.0144(17)
C4 0.0317(15) 0.0222(14) 0.0348(16) -0.0006(12) 0.0051(13) 0.0057(12)
C5 0.052(2) 0.0310(17) 0.0362(17) -0.0009(14) -0.0055(15) 0.0042(15)
C6 0.050(2) 0.0320(17) 0.059(2) -0.0073(16) -0.0111(18) -0.0018(16)
C7 0.0390(19) 0.0273(16) 0.064(2) 0.0076(15) 0.0059(17) 0.0027(14)
C8 0.0404(18) 0.0368(17) 0.0453(19) 0.0124(14) 0.0006(15) 0.0077(15)
C9 0.0335(16) 0.0339(16) 0.0373(17) 0.0019(14) -0.0036(14) 0.0024(13)
W1 0.02583(10) 0.02630(10) 0.03076(10) 0.000 0.00456(7) 0.000
C10 0.0371(17) 0.0291(15) 0.0426(18) 0.0009(14) 0.0065(15) -0.0014(13)
O1 0.0692(18) 0.0441(15) 0.0614(17) 0.0182(13) 0.0122(15) 0.0058(14)
C11 0.0402(19) 0.052(2) 0.0391(18) -0.0077(16) 0.0098(15) -0.0120(17)
O2 0.075(2) 0.078(2) 0.0554(17) -0.0278(16) 0.0094(16) -0.0254(18)
C12 0.032(2) 0.050(3) 0.031(2) 0.000 0.001(2) 0.000
O3 0.033(2) 0.117(4) 0.055(3) 0.000 0.0101(18) 0.000
S1 0.0290(8) 0.055(2) 0.0238(8) 0.0028(8) -0.0005(7) -0.0165(8)
O4 0.039(4) 0.038(6) 0.021(3) 0.003(3) 0.001(3) -0.003(3)
O5 0.114(6) 0.055(4) 0.034(3) 0.001(3) -0.007(4) -0.046(4)
O6 0.029(3) 0.150(13) 0.048(5) 0.014(6) -0.001(3) 0.015(5)
C13 0.036(3) 0.050(3) 0.026(3) 0.005(10) 0.003(2) 0.003(10)
F1 0.037(3) 0.093(6) 0.042(3) 0.001(3) 0.007(2) -0.010(3)
F2 0.089(5) 0.061(4) 0.067(5) -0.021(3) 0.013(4) 0.022(4)
F3 0.070(6) 0.111(7) 0.030(3) 0.021(4) 0.009(3) 0.032(6)
S1' 0.061(4) 0.075(11) 0.046(4) 0.013(6) 0.003(4) 0.031(7)
O4' 0.047(13) 0.06(2) 0.027(8) -0.017(15) -0.024(8) -0.02(2)
O5' 0.029(11) 0.18(3) 0.10(3) 0.05(3) -0.009(13) 0.012(14)
O6' 0.20(3) 0.080(15) 0.11(3) -0.015(18) 0.02(3) 0.074(17)
C13' 0.059(13) 0.084(14) 0.041(10) 0.005(13) -0.017(11) -0.004(14)
F1' 0.048(10) 0.18(3) 0.061(18) 0.01(5) 0.009(9) 0.00(2)
F2' 0.051(15) 0.14(4) 0.050(10) 0.034(18) 0.009(9) 0.01(3)
F3' 0.20(4) 0.075(14) 0.11(2) 0.005(16) -0.11(3) 0.032(17)
C14 0.039(4) 0.052(4) 0.047(4) 0.002(3) 0.016(3) -0.003(3)
C15 0.046(7) 0.034(5) 0.052(6) -0.001(6) 0.010(5) -0.008(6)
C16 0.052(5) 0.069(5) 0.065(5) -0.008(4) -0.001(4) 0.010(4)
C17 0.047(7) 0.096(7) 0.084(9) -0.037(7) 0.008(6) -0.018(6)
C18 0.071(6) 0.052(5) 0.086(7) -0.029(5) 0.044(5) -0.030(4)
C19 0.063(9) 0.037(6) 0.083(9) 0.009(7) 0.033(6) -0.008(7)
C20 0.051(8) 0.114(10) 0.052(7) 0.011(8) -0.003(5) 0.003(10)

loop_
_atom_type_symbol
_atom_type_description
_atom_type_scat_dispersion_real
_atom_type_scat_dispersion_imag
_atom_type_scat_source
C C 0.0033 0.0016 'International Tables Vol C Tables 4.2.6.8 and 6.1.1.4'
H H 0.0000 0.0000 'International Tables Vol C Tables 4.2.6.8 and 6.1.1.4'
N N 0.0061 0.0033 'International Tables Vol C Tables 4.2.6.8 and 6.1.1.4'
O O 0.0106 0.0060 'International Tables Vol C Tables 4.2.6.8 and 6.1.1.4'
F F 0.0171 0.0103 'International Tables Vol C Tables 4.2.6.8 and 6.1.1.4'
S S 0.1246 0.1234 'International Tables Vol C Tables 4.2.6.8 and 6.1.1.4'
Ge Ge 0.1547 1.8001 'International Tables Vol C Tables 4.2.6.8 and 6.1.1.4'
W W -0.8490 6.8722 'International Tables Vol C Tables 4.2.6.8 and 6.1.1.4'

loop_
_geom_angle_atom_site_label_1
_geom_angle_atom_site_label_2
_geom_angle_atom_site_label_3
_geom_angle
_geom_angle_site_symmetry_1
_geom_angle_site_symmetry_3
O4' Ge1 O4' 7(3) 7_575 .
O4' Ge1 N1 92.9(15) 7_575 7_575
O4' Ge1 N1 87.8(16) . 7_575
O4' Ge1 N1 87.8(16) 7_575 .
O4' Ge1 N1 92.9(15) . .
N1 Ge1 N1 94.93(16) 7_575 .
O4' Ge1 O4 5.8(17) 7_575 7_575
O4' Ge1 O4 12.1(16) . 7_575
N1 Ge1 O4 98.7(3) 7_575 7_575
N1 Ge1 O4 86.8(3) . 7_575
O4' Ge1 O4 12.1(16) 7_575 .
O4' Ge1 O4 5.8(17) . .
N1 Ge1 O4 86.8(3) 7_575 .
N1 Ge1 O4 98.7(3) . .
O4 Ge1 O4 16.1(6) 7_575 .
O4' Ge1 W1 114.3(12) 7_575 .
O4' Ge1 W1 114.3(12) . .
N1 Ge1 W1 127.82(8) 7_575 .
N1 Ge1 W1 127.82(8) . .
O4 Ge1 W1 110.6(3) 7_575 .
O4 Ge1 W1 110.6(3) . .
C1 N1 C4 119.8(3) . .
C1 N1 Ge1 123.8(2) . .
C4 N1 Ge1 116.26(19) . .
N1 C1 C2 122.2(3) . .
N1 C1 C3 119.8(3) . .
C2 C1 C3 118.0(3) . .
C1 C2 C1 127.3(4) . 7_575
C5 C4 C9 120.3(3) . .
C5 C4 N1 119.7(3) . .
C9 C4 N1 120.0(3) . .
C4 C5 C6 119.5(3) . .
C7 C6 C5 120.2(3) . .
C8 C7 C6 119.9(3) . .
C7 C8 C9 120.4(3) . .
C8 C9 C4 119.7(3) . .
C12 W1 C11 91.28(14) . .
C12 W1 C11 91.28(14) . 7_575
C11 W1 C11 86.8(2) . 7_575
C12 W1 C10 87.40(13) . 7_575
C11 W1 C10 177.79(15) . 7_575
C11 W1 C10 91.50(15) 7_575 7_575
C12 W1 C10 87.40(13) . .
C11 W1 C10 91.50(15) . .
C11 W1 C10 177.79(15) 7_575 .
C10 W1 C10 90.21(18) 7_575 .
C12 W1 Ge1 179.71(13) . .
C11 W1 Ge1 88.51(10) . .
C11 W1 Ge1 88.51(10) 7_575 .
C10 W1 Ge1 92.80(9) 7_575 .
C10 W1 Ge1 92.80(9) . .
O1 C10 W1 176.3(3) . .
O2 C11 W1 178.7(4) . .
O3 C12 W1 179.0(4) . .
O6 S1 O5 118.5(7) . .
O6 S1 O4 112.0(6) . .
O5 S1 O4 113.3(5) . .
O6 S1 C13 106.2(5) . .
O5 S1 C13 104.2(6) . .
O4 S1 C13 100.2(4) . .
S1 O4 Ge1 137.6(6) . .
F1 C13 F2 107.6(8) . .
F1 C13 F3 108.3(9) . .
F2 C13 F3 107.8(9) . .
F1 C13 S1 118.3(4) . .
F2 C13 S1 89.8(6) . .
F3 C13 S1 121.9(6) . .
O6' S1' O5' 116.9(19) . .
O6' S1' O4' 116(2) . .
O5' S1' O4' 113.7(19) . .
O6' S1' C13' 104.9(16) . .
O5' S1' C13' 99.1(13) . .
O4' S1' C13' 103.1(17) . .
S1' O4' Ge1 151(3) . .
F1' C13' F2' 111(2) . .
F1' C13' F3' 109(2) . .
F2' C13' F3' 110(2) . .
F1' C13' S1' 109.8(19) . .
F2' C13' S1' 109(2) . .
F3' C13' S1' 107.9(16) . .
C15 C14 C19 117.9(19) . .
C15 C14 C20 120.5(11) . .
C19 C14 C20 121.4(14) . .
C14 C15 C16 120.8(12) . .
C17 C16 C15 119.9(12) . .
C18 C17 C16 120.8(16) . .
C17 C18 C19 120.2(11) . .
C14 C19 C18 120.2(16) . .

loop_
_geom_bond_atom_site_label_1
_geom_bond_atom_site_label_2
_geom_bond_distance
_geom_bond_site_symmetry_2
Ge1 O4' 1.81(2) 7_575
Ge1 O4' 1.81(2) .
Ge1 N1 1.891(2) 7_575
Ge1 N1 1.891(2) .
Ge1 O4 2.044(7) 7_575
Ge1 O4 2.044(7) .
Ge1 W1 2.5473(5) .
N1 C1 1.344(4) .
N1 C4 1.446(4) .
C1 C2 1.392(4) .
C1 C3 1.502(4) .
C2 C1 1.392(4) 7_575
C4 C5 1.380(5) .
C4 C9 1.385(4) .
C5 C6 1.390(5) .
C6 C7 1.380(5) .
C7 C8 1.376(5) .
C8 C9 1.383(4) .
W1 C12 1.995(5) .
W1 C11 2.036(4) .
W1 C11 2.036(4) 7_575
W1 C10 2.044(3) 7_575
W1 C10 2.044(3) .
C10 O1 1.135(4) .
C11 O2 1.135(4) .
C12 O3 1.142(6) .
S1 O6 1.421(9) .
S1 O5 1.421(7) .
S1 O4 1.475(9) .
S1 C13 1.828(6) .
C13 F1 1.301(8) .
C13 F2 1.306(14) .
C13 F3 1.308(10) .
S1' O6' 1.426(15) .
S1' O5' 1.438(15) .
S1' O4' 1.440(16) .
S1' C13' 1.830(18) .
C13' F1' 1.302(16) .
C13' F2' 1.306(16) .
C13' F3' 1.310(16) .
C14 C15 1.377(17) .
C14 C19 1.383(16) .
C14 C20 1.502(18) .
C15 C16 1.40(2) .
C16 C17 1.354(15) .
C17 C18 1.340(17) .
C18 C19 1.41(3) .
